data_4328933
loop_
_publ_author_name
'Benjamin Oelkers'
'Alexander Venker'
'J\"org Sundermeyer'

_publ_section_title
;
 Molybdenum 1,4-Diazabuta-1,3-diene Tricarbonyl Solvento Complexes
 Revisited: From Solvatochromism to Attractive Ligand-Ligand Interaction
;
_journal_name_full 'Inorganic Chemistry'
_journal_page_first 4636
_journal_page_last 4643
_journal_paper_doi 10.1021/ic202517w
_journal_volume 51
_journal_year 2012
_chemical_formula_moiety 'C47 H48 Mo2 N5 O6, C8 H20 N, C H2 Cl2'
_chemical_formula_sum 'C56 H70 Cl2 Mo2 N6 O6'
_chemical_formula_weight 1185.96
_chemical_name_systematic
;
 ?
;
_space_group_IT_number 14
_symmetry_cell_setting monoclinic
_symmetry_space_group_name_Hall '-P 2ybc'
_symmetry_space_group_name_H-M 'P 1 21/c 1'
_atom_sites_solution_hydrogens geom
_atom_sites_solution_primary direct
_atom_sites_solution_secondary difmap
_audit_creation_method SHELXL-97
_cell_angle_alpha 90.00
_cell_angle_beta 97.615(2)
_cell_angle_gamma 90.00
_cell_formula_units_Z 4
_cell_length_a 18.8000(6)
_cell_length_b 14.5851(3)
_cell_length_c 21.3420(6)
_cell_measurement_reflns_used 32495
_cell_measurement_temperature 100(2)
_cell_measurement_theta_max 27.2
_cell_measurement_theta_min 1.69
_cell_volume 5800.4(3)
_computing_cell_refinement 'STOE X-AREA'
_computing_data_collection 'STOE X-AREA'
_computing_data_reduction 'STOE X-RED'
_computing_molecular_graphics 'DIAMOND (Brandenburg, 2011)'
_computing_publication_material 'WinGX publication routines (Farrugia, 1999)'
_computing_structure_refinement 'SHELXL-97 (Sheldrick, 2008)'
_computing_structure_solution 'SIR2004 (Giacovazzo et al, 2004)'
_diffrn_ambient_temperature 100(2)
_diffrn_detector_area_resol_mean 6.67
_diffrn_measured_fraction_theta_full 1.000
_diffrn_measured_fraction_theta_max 0.997
_diffrn_measurement_device_type 'STOE IPDS 2'
_diffrn_measurement_method 'rotation method'
_diffrn_radiation_monochromator graphite
_diffrn_radiation_source 'fine-focus sealed tube'
_diffrn_radiation_type MoK\a
_diffrn_radiation_wavelength 0.71073
_diffrn_reflns_av_R_equivalents 0.1289
_diffrn_reflns_av_sigmaI/netI 0.0931
_diffrn_reflns_limit_h_max 23
_diffrn_reflns_limit_h_min -23
_diffrn_reflns_limit_k_max 16
_diffrn_reflns_limit_k_min -18
_diffrn_reflns_limit_l_max 26
_diffrn_reflns_limit_l_min -26
_diffrn_reflns_number 73410
_diffrn_reflns_theta_full 25.00
_diffrn_reflns_theta_max 26.75
_diffrn_reflns_theta_min 1.70
_exptl_absorpt_coefficient_mu 0.576
_exptl_absorpt_correction_T_max 0.9543
_exptl_absorpt_correction_T_min 0.8978
_exptl_absorpt_correction_type gaussian
_exptl_absorpt_process_details
;
a grid of  8 x  8 x  8 =   512 sampling points was used
;
_exptl_crystal_colour 'dark blue'
_exptl_crystal_density_diffrn 1.358
_exptl_crystal_description block
_exptl_crystal_F_000 2456
_exptl_crystal_size_max 0.22
_exptl_crystal_size_mid 0.1
_exptl_crystal_size_min 0.06
_refine_diff_density_max 0.742
_refine_diff_density_min -0.584
_refine_diff_density_rms 0.069
_refine_ls_extinction_method none
_refine_ls_goodness_of_fit_ref 0.803
_refine_ls_hydrogen_treatment constr
_refine_ls_matrix_type full
_refine_ls_number_parameters 751
_refine_ls_number_reflns 12302
_refine_ls_number_restraints 56
_refine_ls_restrained_S_all 0.801
_refine_ls_R_factor_all 0.0655
_refine_ls_R_factor_gt 0.0373
_refine_ls_shift/su_max 0.005
_refine_ls_shift/su_mean 0.000
_refine_ls_structure_factor_coef Fsqd
_refine_ls_weighting_details 'calc w=1/[\s^2^(Fo^2^)+(0.0320P)^2^+0.0000P] where P=(Fo^2^+2Fc^2^)/3'
_refine_ls_weighting_scheme calc
_refine_ls_wR_factor_gt 0.0792
_refine_ls_wR_factor_ref 0.0836
_reflns_number_gt 7833
_reflns_number_total 12302
_reflns_threshold_expression >2\s(I)
_cod_data_source_file ic202517w_si_001_18.cif
_cod_data_source_block compound19
_cod_original_sg_symbol_H-M 'P 21/c'
_cod_database_code 4328933

loop_
_symmetry_equiv_pos_as_xyz
'x, y, z'
'-x, y+1/2, -z+1/2'
'-x, -y, -z'
'x, -y-1/2, z-1/2'

loop_
_atom_site_label
_atom_site_type_symbol
_atom_site_fract_x
_atom_site_fract_y
_atom_site_fract_z
_atom_site_U_iso_or_equiv
_atom_site_adp_type
_atom_site_occupancy
_atom_site_symmetry_multiplicity
_atom_site_calc_flag
_atom_site_refinement_flags
_atom_site_disorder_assembly
_atom_site_disorder_group
C1 C 0.35280(16) 0.3642(2) 0.88598(14) 0.0329(7) Uani 1 1 d . . .
C2 C 0.40261(18) 0.3813(3) 0.83736(15) 0.0455(8) Uani 1 1 d . . .
H2A H 0.3748 0.3839 0.7952 0.068 Uiso 1 1 calc R . .
H2B H 0.4378 0.3315 0.8388 0.068 Uiso 1 1 calc R . .
H2C H 0.4277 0.4397 0.8465 0.068 Uiso 1 1 calc R . .
C3 C 0.25144(17) 0.4050(2) 0.81269(13) 0.0349(7) Uani 1 1 d . . .
C4 C 0.2491(2) 0.5011(2) 0.80590(15) 0.0435(8) Uani 1 1 d . . .
C5 C 0.2176(2) 0.5375(3) 0.74809(17) 0.0597(11) Uani 1 1 d . . .
H5 H 0.2150 0.6021 0.7425 0.072 Uiso 1 1 calc R . .
C6 C 0.1903(2) 0.4806(3) 0.69942(17) 0.0649(12) Uani 1 1 d . . .
H6 H 0.1685 0.5061 0.6606 0.078 Uiso 1 1 calc R . .
C7 C 0.1945(2) 0.3864(3) 0.70659(15) 0.0522(10) Uani 1 1 d . . .
H7 H 0.1764 0.3479 0.6722 0.063 Uiso 1 1 calc R . .
C8 C 0.22479(18) 0.3471(2) 0.76351(14) 0.0384(7) Uani 1 1 d . . .
C9 C 0.2800(2) 0.5639(2) 0.85881(16) 0.0493(9) Uani 1 1 d . . .
H9A H 0.3325 0.5590 0.8647 0.074 Uiso 1 1 calc R . .
H9B H 0.2617 0.5461 0.8980 0.074 Uiso 1 1 calc R . .
H9C H 0.2660 0.6273 0.8482 0.074 Uiso 1 1 calc R . .
C10 C 0.22837(18) 0.2442(2) 0.77008(14) 0.0395(8) Uani 1 1 d . . .
H10A H 0.2765 0.2262 0.7895 0.059 Uiso 1 1 calc R . .
H10B H 0.2181 0.2159 0.7282 0.059 Uiso 1 1 calc R . .
H10C H 0.1929 0.2236 0.7968 0.059 Uiso 1 1 calc R . .
C11 C 0.37995(16) 0.3473(2) 0.95145(14) 0.0341(7) Uani 1 1 d . . .
C12 C 0.45889(17) 0.3446(3) 0.97413(16) 0.0462(8) Uani 1 1 d . . .
H12A H 0.4795 0.4057 0.9700 0.069 Uiso 1 1 calc R . .
H12B H 0.4822 0.3007 0.9486 0.069 Uiso 1 1 calc R . .
H12C H 0.4666 0.3256 1.0186 0.069 Uiso 1 1 calc R . .
C13 C 0.35064(16) 0.3450(2) 1.05686(13) 0.0330(7) Uani 1 1 d . . .
C14 C 0.35303(17) 0.2655(2) 1.09389(14) 0.0363(7) Uani 1 1 d . . .
C15 C 0.36628(17) 0.2757(2) 1.15958(15) 0.0415(8) Uani 1 1 d . . .
H15 H 0.3665 0.2230 1.1857 0.050 Uiso 1 1 calc R . .
C16 C 0.37902(19) 0.3600(3) 1.18706(15) 0.0473(9) Uani 1 1 d . . .
H16 H 0.3877 0.3653 1.2318 0.057 Uiso 1 1 calc R . .
C17 C 0.37922(18) 0.4380(3) 1.14940(16) 0.0474(9) Uani 1 1 d . . .
H17 H 0.3900 0.4959 1.1687 0.057 Uiso 1 1 calc R . .
C18 C 0.36386(17) 0.4325(2) 1.08410(15) 0.0389(7) Uani 1 1 d . . .
C19 C 0.34209(19) 0.1721(2) 1.06539(15) 0.0438(8) Uani 1 1 d . . .
H19A H 0.3456 0.1261 1.0991 0.066 Uiso 1 1 calc R . .
H19B H 0.3790 0.1602 1.0380 0.066 Uiso 1 1 calc R . .
H19C H 0.2945 0.1688 1.0404 0.066 Uiso 1 1 calc R . .
C20 C 0.35942(19) 0.5174(2) 1.04378(16) 0.0466(8) Uani 1 1 d . . .
H20A H 0.3669 0.5717 1.0710 0.070 Uiso 1 1 calc R . .
H20B H 0.3120 0.5208 1.0185 0.070 Uiso 1 1 calc R . .
H20C H 0.3965 0.5151 1.0156 0.070 Uiso 1 1 calc R . .
C21 C 0.18120(17) 0.4518(2) 0.97073(15) 0.0378(7) Uani 1 1 d . . .
C22 C 0.18381(17) 0.2954(2) 1.02746(16) 0.0394(8) Uani 1 1 d . . .
C23 C 0.12380(18) 0.3252(2) 0.89614(16) 0.0406(8) Uani 1 1 d . . .
C24 C 0.29183(16) -0.0719(2) 1.01735(13) 0.0337(7) Uani 1 1 d . . .
C25 C 0.30080(19) -0.0882(3) 1.08696(14) 0.0453(8) Uani 1 1 d . . .
H25A H 0.2536 -0.0888 1.1017 0.068 Uiso 1 1 calc R . .
H25B H 0.3302 -0.0392 1.1085 0.068 Uiso 1 1 calc R . .
H25C H 0.3245 -0.1474 1.0964 0.068 Uiso 1 1 calc R . .
C26 C 0.16813(16) -0.1071(2) 1.00655(13) 0.0316(7) Uani 1 1 d . . .
C27 C 0.16050(17) -0.2026(2) 1.01072(14) 0.0372(7) Uani 1 1 d . . .
C28 C 0.09997(19) -0.2365(3) 1.03390(15) 0.0443(8) Uani 1 1 d . . .
H28 H 0.0937 -0.3009 1.0370 0.053 Uiso 1 1 calc R . .
C29 C 0.04922(19) -0.1788(3) 1.05227(15) 0.0475(9) Uani 1 1 d . . .
H29 H 0.0078 -0.2034 1.0672 0.057 Uiso 1 1 calc R . .
C30 C 0.05794(17) -0.0844(3) 1.04922(14) 0.0426(8) Uani 1 1 d . . .
H30 H 0.0228 -0.0451 1.0630 0.051 Uiso 1 1 calc R . .
C31 C 0.11752(16) -0.0467(2) 1.02628(13) 0.0356(7) Uani 1 1 d . . .
C32 C 0.21637(19) -0.2671(2) 0.99056(16) 0.0437(8) Uani 1 1 d . . .
H32A H 0.2276 -0.2490 0.9488 0.066 Uiso 1 1 calc R . .
H32B H 0.1977 -0.3299 0.9887 0.066 Uiso 1 1 calc R . .
H32C H 0.2600 -0.2641 1.0212 0.066 Uiso 1 1 calc R . .
C33 C 0.12852(18) 0.0553(2) 1.02464(15) 0.0392(7) Uani 1 1 d . . .
H33A H 0.1761 0.0706 1.0468 0.059 Uiso 1 1 calc R . .
H33B H 0.0916 0.0860 1.0455 0.059 Uiso 1 1 calc R . .
H33C H 0.1250 0.0759 0.9806 0.059 Uiso 1 1 calc R . .
C34 C 0.35437(16) -0.0604(2) 0.98429(14) 0.0331(7) Uani 1 1 d . . .
C35 C 0.42784(17) -0.0713(3) 1.02031(16) 0.0451(8) Uani 1 1 d . . .
H35A H 0.4634 -0.0736 0.9907 0.068 Uiso 1 1 calc R . .
H35B H 0.4299 -0.1282 1.0449 0.068 Uiso 1 1 calc R . .
H35C H 0.4383 -0.0191 1.0490 0.068 Uiso 1 1 calc R . .
C36 C 0.39848(15) -0.0539(2) 0.88510(14) 0.0337(7) Uani 1 1 d . . .
C37 C 0.42726(16) 0.0261(2) 0.86324(13) 0.0354(7) Uani 1 1 d . . .
C38 C 0.48142(17) 0.0180(3) 0.82449(14) 0.0448(9) Uani 1 1 d . . .
H38 H 0.5018 0.0716 0.8089 0.054 Uiso 1 1 calc R . .
C39 C 0.50550(19) -0.0673(3) 0.80868(16) 0.0539(10) Uani 1 1 d . . .
H39 H 0.5420 -0.0720 0.7821 0.065 Uiso 1 1 calc R . .
C40 C 0.47706(19) -0.1455(3) 0.83115(18) 0.0556(10) Uani 1 1 d . . .
H40 H 0.4945 -0.2037 0.8201 0.067 Uiso 1 1 calc R . .
C41 C 0.42289(17) -0.1410(2) 0.86992(16) 0.0436(8) Uani 1 1 d . . .
C42 C 0.40269(17) 0.1186(2) 0.88133(15) 0.0406(8) Uani 1 1 d . . .
H42A H 0.3526 0.1277 0.8630 0.061 Uiso 1 1 calc R . .
H42B H 0.4327 0.1658 0.8654 0.061 Uiso 1 1 calc R . .
H42C H 0.4066 0.1229 0.9275 0.061 Uiso 1 1 calc R . .
C43 C 0.3934(2) -0.2275(3) 0.8954(2) 0.0605(11) Uani 1 1 d . . .
H43A H 0.4086 -0.2313 0.9411 0.091 Uiso 1 1 calc R . .
H43B H 0.4116 -0.2809 0.8746 0.091 Uiso 1 1 calc R . .
H43C H 0.3409 -0.2266 0.8872 0.091 Uiso 1 1 calc R . .
C44 C 0.21134(17) -0.1548(2) 0.84269(14) 0.0389(8) Uani 1 1 d . . .
C45 C 0.24178(17) 0.0030(2) 0.79491(15) 0.0367(7) Uani 1 1 d . . .
C46 C 0.12393(19) -0.0170(2) 0.86315(14) 0.0400(8) Uani 1 1 d . . .
C47 C 0.23172(15) 0.18722(18) 0.92460(13) 0.0253(6) Uani 1 1 d . . .
N100 N 0.0119(5) 0.6320(7) 0.8157(4) 0.041(2) Uani 0.445(4) 1 d PD A 1
C101 C 0.0436(4) 0.6998(6) 0.8658(3) 0.047(2) Uani 0.445(4) 1 d PD A 1
H10D H 0.0529 0.6671 0.9067 0.056 Uiso 0.445(4) 1 calc PR A 1
H10E H 0.0904 0.7210 0.8548 0.056 Uiso 0.445(4) 1 calc PR A 1
C102 C -0.0018(11) 0.7828(11) 0.8746(10) 0.059(5) Uani 0.445(4) 1 d PD A 1
H10F H -0.0465 0.7635 0.8898 0.089 Uiso 0.445(4) 1 calc PR A 1
H10G H -0.0131 0.8149 0.8341 0.089 Uiso 0.445(4) 1 calc PR A 1
H10H H 0.0246 0.8241 0.9056 0.089 Uiso 0.445(4) 1 calc PR A 1
C103 C -0.0029(4) 0.6774(6) 0.7511(4) 0.047(2) Uani 0.445(4) 1 d PD A 1
H10I H -0.0245 0.6312 0.7203 0.056 Uiso 0.445(4) 1 calc PR A 1
H10J H -0.0389 0.7264 0.7533 0.056 Uiso 0.445(4) 1 calc PR A 1
C104 C 0.0618(5) 0.7185(10) 0.7264(5) 0.073(4) Uani 0.445(4) 1 d PD A 1
H10K H 0.0966 0.6700 0.7212 0.110 Uiso 0.445(4) 1 calc PR A 1
H10L H 0.0840 0.7643 0.7565 0.110 Uiso 0.445(4) 1 calc PR A 1
H10M H 0.0468 0.7478 0.6855 0.110 Uiso 0.445(4) 1 calc PR A 1
C105 C 0.0686(5) 0.5570(6) 0.8155(4) 0.058(3) Uani 0.445(4) 1 d PD A 1
H10N H 0.1137 0.5854 0.8057 0.070 Uiso 0.445(4) 1 calc PR A 1
H10O H 0.0783 0.5305 0.8585 0.070 Uiso 0.445(4) 1 calc PR A 1
C106 C 0.0485(6) 0.4798(6) 0.7688(4) 0.070(3) Uani 0.445(4) 1 d PD A 1
H10P H 0.0427 0.5043 0.7257 0.105 Uiso 0.445(4) 1 calc PR A 1
H10Q H 0.0033 0.4520 0.7773 0.105 Uiso 0.445(4) 1 calc PR A 1
H10R H 0.0864 0.4333 0.7733 0.105 Uiso 0.445(4) 1 calc PR A 1
C107 C -0.0587(7) 0.5928(8) 0.8303(5) 0.052(2) Uani 0.445(4) 1 d PD A 1
H10S H -0.0928 0.6441 0.8320 0.062 Uiso 0.445(4) 1 calc PR A 1
H10T H -0.0783 0.5528 0.7946 0.062 Uiso 0.445(4) 1 calc PR A 1
C108 C -0.0567(6) 0.5384(7) 0.8905(5) 0.073(3) Uani 0.445(4) 1 d PD A 1
H10U H -0.0334 0.5748 0.9260 0.110 Uiso 0.445(4) 1 calc PR A 1
H10V H -0.0296 0.4817 0.8870 0.110 Uiso 0.445(4) 1 calc PR A 1
H10W H -0.1058 0.5234 0.8977 0.110 Uiso 0.445(4) 1 calc PR A 1
N101 N -0.0123(4) 0.6216(6) 0.8276(4) 0.0381(19) Uani 0.555(4) 1 d PD A 2
C109 C -0.0405(3) 0.7181(4) 0.8321(3) 0.0434(16) Uani 0.555(4) 1 d PD A 2
H10X H -0.0618 0.7378 0.7893 0.052 Uiso 0.555(4) 1 calc PR A 2
H10Y H -0.0796 0.7169 0.8590 0.052 Uiso 0.555(4) 1 calc PR A 2
C110 C 0.0135(8) 0.7893(9) 0.8583(7) 0.055(4) Uani 0.555(4) 1 d PD A 2
H11A H 0.0534 0.7903 0.8331 0.083 Uiso 0.555(4) 1 calc PR A 2
H11B H 0.0318 0.7742 0.9023 0.083 Uiso 0.555(4) 1 calc PR A 2
H11C H -0.0095 0.8497 0.8567 0.083 Uiso 0.555(4) 1 calc PR A 2
C111 C 0.0457(4) 0.6195(5) 0.7842(3) 0.0431(16) Uani 0.555(4) 1 d PD A 2
H11D H 0.0895 0.6482 0.8067 0.052 Uiso 0.555(4) 1 calc PR A 2
H11E H 0.0574 0.5546 0.7764 0.052 Uiso 0.555(4) 1 calc PR A 2
C112 C 0.0279(5) 0.6666(5) 0.7210(3) 0.0470(17) Uani 0.555(4) 1 d PD A 2
H11F H 0.0243 0.7329 0.7275 0.070 Uiso 0.555(4) 1 calc PR A 2
H11G H -0.0180 0.6434 0.6998 0.070 Uiso 0.555(4) 1 calc PR A 2
H11H H 0.0658 0.6541 0.6947 0.070 Uiso 0.555(4) 1 calc PR A 2
C113 C -0.0761(4) 0.5620(5) 0.8008(4) 0.052(2) Uani 0.555(4) 1 d PD A 2
H11I H -0.1162 0.5741 0.8254 0.062 Uiso 0.555(4) 1 calc PR A 2
H11J H -0.0919 0.5815 0.7567 0.062 Uiso 0.555(4) 1 calc PR A 2
C114 C -0.0627(4) 0.4597(5) 0.8009(4) 0.068(2) Uani 0.555(4) 1 d PD A 2
H11K H -0.0527 0.4378 0.8446 0.103 Uiso 0.555(4) 1 calc PR A 2
H11L H -0.0215 0.4466 0.7786 0.103 Uiso 0.555(4) 1 calc PR A 2
H11M H -0.1053 0.4284 0.7795 0.103 Uiso 0.555(4) 1 calc PR A 2
C115 C 0.0235(3) 0.5863(6) 0.8912(3) 0.0521(19) Uani 0.555(4) 1 d PD A 2
H11N H 0.0431 0.5244 0.8851 0.062 Uiso 0.555(4) 1 calc PR A 2
H11O H 0.0644 0.6269 0.9062 0.062 Uiso 0.555(4) 1 calc PR A 2
C116 C -0.0254(4) 0.5811(7) 0.9415(3) 0.072(3) Uani 0.555(4) 1 d PD A 2
H11P H -0.0705 0.5514 0.9242 0.108 Uiso 0.555(4) 1 calc PR A 2
H11Q H -0.0354 0.6432 0.9556 0.108 Uiso 0.555(4) 1 calc PR A 2
H11R H -0.0022 0.5455 0.9774 0.108 Uiso 0.555(4) 1 calc PR A 2
C200 C 0.3205(2) 0.8127(3) 0.7151(2) 0.0713(13) Uani 1 1 d . . .
H20D H 0.3161 0.7732 0.7521 0.086 Uiso 1 1 calc R . .
H20E H 0.3267 0.8767 0.7302 0.086 Uiso 1 1 calc R . .
N1 N 0.28217(13) 0.36944(17) 0.87333(11) 0.0309(5) Uani 1 1 d . . .
N2 N 0.33012(13) 0.34014(17) 0.98931(11) 0.0306(5) Uani 1 1 d . . .
N3 N 0.23010(13) -0.07316(17) 0.98085(11) 0.0302(5) Uani 1 1 d . . .
N4 N 0.34052(13) -0.04946(17) 0.92292(11) 0.0317(6) Uani 1 1 d . . .
N5 N 0.23310(14) 0.1109(2) 0.91241(12) 0.0390(6) Uani 1 1 d . . .
O1 O 0.15028(13) 0.51658(16) 0.98539(13) 0.0516(6) Uani 1 1 d . . .
O2 O 0.16669(14) 0.27694(18) 1.07629(11) 0.0524(6) Uani 1 1 d . . .
O3 O 0.06795(13) 0.3241(2) 0.86543(13) 0.0632(7) Uani 1 1 d . . .
O4 O 0.19828(15) -0.22368(16) 0.81529(11) 0.0538(7) Uani 1 1 d . . .
O5 O 0.24977(14) 0.02030(17) 0.74301(10) 0.0497(6) Uani 1 1 d . . .
O6 O 0.06168(13) -0.0056(2) 0.85391(13) 0.0628(8) Uani 1 1 d . . .
Mo1 Mo 0.219097(14) 0.331978(18) 0.947726(12) 0.02873(7) Uani 1 1 d . . .
Mo2 Mo 0.227810(13) -0.033716(18) 0.881565(11) 0.02871(7) Uani 1 1 d . . .
Cl1 Cl 0.24180(7) 0.80474(9) 0.66169(5) 0.0773(3) Uani 1 1 d . . .
Cl2 Cl 0.39716(6) 0.77918(8) 0.68061(5) 0.0743(3) Uani 1 1 d . . .

loop_
_atom_site_aniso_label
_atom_site_aniso_U_11
_atom_site_aniso_U_22
_atom_site_aniso_U_33
_atom_site_aniso_U_23
_atom_site_aniso_U_13
_atom_site_aniso_U_12
C1 0.0339(17) 0.0326(17) 0.0338(16) -0.0036(13) 0.0099(13) -0.0035(13)
C2 0.047(2) 0.052(2) 0.0410(18) -0.0003(16) 0.0183(15) -0.0068(17)
C3 0.0432(18) 0.0346(18) 0.0265(14) 0.0056(13) 0.0035(13) -0.0054(15)
C4 0.062(2) 0.0303(17) 0.0374(17) 0.0058(14) 0.0039(16) -0.0088(16)
C5 0.097(3) 0.035(2) 0.0437(19) 0.0093(17) -0.0037(19) -0.006(2)
C6 0.105(3) 0.047(2) 0.0373(19) 0.0117(17) -0.011(2) -0.007(2)
C7 0.078(3) 0.042(2) 0.0330(17) 0.0015(15) -0.0056(17) -0.0046(19)
C8 0.0491(19) 0.0337(18) 0.0321(16) -0.0002(13) 0.0043(13) -0.0056(15)
C9 0.074(3) 0.0324(19) 0.0412(18) 0.0016(15) 0.0066(17) -0.0104(18)
C10 0.049(2) 0.0353(18) 0.0339(16) -0.0026(14) 0.0039(14) -0.0034(15)
C11 0.0304(16) 0.0331(18) 0.0386(16) -0.0040(13) 0.0036(13) 0.0000(13)
C12 0.0337(17) 0.060(2) 0.0454(19) -0.0046(17) 0.0066(14) -0.0009(17)
C13 0.0319(15) 0.0384(18) 0.0287(15) -0.0060(13) 0.0039(12) 0.0036(14)
C14 0.0364(17) 0.0395(19) 0.0319(15) -0.0021(14) 0.0006(13) 0.0074(15)
C15 0.0428(19) 0.047(2) 0.0336(16) 0.0024(15) 0.0026(14) 0.0076(16)
C16 0.052(2) 0.058(2) 0.0303(16) -0.0066(16) -0.0006(15) 0.0110(18)
C17 0.046(2) 0.053(2) 0.0422(19) -0.0169(17) 0.0015(15) 0.0022(17)
C18 0.0376(18) 0.0399(19) 0.0384(17) -0.0052(14) 0.0031(14) -0.0008(15)
C19 0.058(2) 0.0366(19) 0.0348(16) 0.0028(14) -0.0006(14) 0.0105(17)
C20 0.051(2) 0.035(2) 0.052(2) -0.0078(16) 0.0037(16) -0.0063(16)
C21 0.0333(17) 0.038(2) 0.0429(17) 0.0061(14) 0.0087(13) -0.0079(15)
C22 0.0394(18) 0.0306(17) 0.0482(19) 0.0007(15) 0.0053(15) 0.0084(15)
C23 0.044(2) 0.0323(18) 0.0467(18) 0.0027(15) 0.0123(15) -0.0032(16)
C24 0.0373(17) 0.0304(16) 0.0317(15) 0.0039(13) -0.0016(13) -0.0021(14)
C25 0.049(2) 0.051(2) 0.0339(17) 0.0058(15) -0.0028(14) -0.0055(17)
C26 0.0351(16) 0.0334(17) 0.0262(14) 0.0044(13) 0.0041(12) -0.0045(14)
C27 0.0439(19) 0.0364(18) 0.0306(15) 0.0000(13) 0.0019(13) -0.0048(15)
C28 0.049(2) 0.043(2) 0.0400(17) 0.0053(15) 0.0048(15) -0.0125(17)
C29 0.0440(19) 0.061(3) 0.0385(18) 0.0085(17) 0.0076(15) -0.0154(19)
C30 0.0364(18) 0.057(2) 0.0350(16) 0.0015(16) 0.0075(14) -0.0020(16)
C31 0.0366(16) 0.0403(19) 0.0302(15) 0.0017(13) 0.0053(12) 0.0000(14)
C32 0.058(2) 0.0277(17) 0.0460(19) 0.0020(15) 0.0083(16) -0.0035(16)
C33 0.0423(18) 0.0361(19) 0.0407(17) -0.0016(14) 0.0105(14) 0.0036(15)
C34 0.0337(16) 0.0289(16) 0.0352(16) 0.0005(13) -0.0011(13) -0.0027(13)
C35 0.0369(18) 0.050(2) 0.0457(18) 0.0107(16) -0.0039(15) -0.0051(16)
C36 0.0254(15) 0.0400(19) 0.0349(15) -0.0052(13) 0.0014(12) 0.0022(13)
C37 0.0305(15) 0.0453(19) 0.0296(14) 0.0006(14) 0.0008(12) 0.0002(15)
C38 0.0347(17) 0.069(3) 0.0311(16) 0.0029(16) 0.0053(13) 0.0011(17)
C39 0.0374(19) 0.084(3) 0.0411(19) -0.016(2) 0.0072(15) 0.008(2)
C40 0.039(2) 0.060(3) 0.066(2) -0.026(2) 0.0036(17) 0.0110(19)
C41 0.0315(17) 0.044(2) 0.054(2) -0.0144(16) 0.0011(15) 0.0057(15)
C42 0.0384(18) 0.040(2) 0.0431(18) 0.0073(15) 0.0056(14) -0.0036(15)
C43 0.041(2) 0.037(2) 0.103(3) -0.013(2) 0.007(2) 0.0043(17)
C44 0.0412(18) 0.043(2) 0.0330(16) 0.0064(15) 0.0071(13) -0.0017(15)
C45 0.0353(17) 0.0285(16) 0.0457(19) -0.0080(14) 0.0035(14) -0.0026(14)
C46 0.050(2) 0.0358(19) 0.0341(16) 0.0030(14) 0.0058(14) 0.0029(16)
C47 0.0309(15) 0.0159(14) 0.0293(14) -0.0005(11) 0.0044(11) 0.0007(11)
N100 0.033(6) 0.058(6) 0.034(5) -0.001(4) 0.009(4) 0.011(5)
C101 0.042(4) 0.062(6) 0.038(4) 0.000(4) 0.009(3) 0.005(4)
C102 0.056(9) 0.062(8) 0.062(12) 0.006(6) 0.011(6) -0.009(6)
C103 0.041(5) 0.056(6) 0.040(4) 0.003(4) -0.007(4) 0.008(4)
C104 0.053(6) 0.119(11) 0.049(6) 0.033(6) 0.009(5) 0.017(6)
C105 0.059(5) 0.075(7) 0.042(4) 0.009(4) 0.012(4) 0.033(5)
C106 0.095(8) 0.069(7) 0.049(5) 0.010(5) 0.021(5) 0.037(6)
C107 0.047(7) 0.048(6) 0.062(7) 0.007(5) 0.015(6) 0.004(5)
C108 0.070(7) 0.061(7) 0.093(8) 0.013(6) 0.027(6) 0.013(5)
N101 0.025(5) 0.052(4) 0.037(4) 0.012(3) 0.007(3) 0.003(4)
C109 0.038(3) 0.050(4) 0.042(3) 0.003(3) 0.006(3) 0.003(3)
C110 0.056(8) 0.059(6) 0.050(8) -0.014(5) 0.002(5) -0.006(5)
C111 0.039(4) 0.044(4) 0.047(4) 0.001(3) 0.007(3) 0.001(3)
C112 0.056(5) 0.049(5) 0.036(4) 0.004(3) 0.009(4) 0.011(4)
C113 0.040(4) 0.050(5) 0.062(5) 0.012(4) -0.008(4) -0.003(4)
C114 0.057(4) 0.048(4) 0.092(6) 0.021(4) -0.024(4) -0.003(4)
C115 0.037(3) 0.080(5) 0.037(3) 0.020(3) 0.000(3) 0.009(3)
C116 0.044(4) 0.122(8) 0.053(4) 0.037(5) 0.013(3) 0.014(5)
C200 0.085(3) 0.076(3) 0.055(2) -0.024(2) 0.018(2) -0.005(3)
N1 0.0385(15) 0.0280(13) 0.0267(12) 0.0011(10) 0.0059(10) -0.0032(11)
N2 0.0336(13) 0.0293(14) 0.0294(12) -0.0015(11) 0.0062(10) -0.0012(11)
N3 0.0340(14) 0.0236(13) 0.0329(13) 0.0003(10) 0.0043(11) 0.0001(11)
N4 0.0316(13) 0.0277(14) 0.0355(13) -0.0030(11) 0.0035(10) 0.0029(11)
N5 0.0391(15) 0.0433(18) 0.0348(14) 0.0050(13) 0.0049(11) 0.0011(13)
O1 0.0480(14) 0.0270(13) 0.0834(18) -0.0035(12) 0.0220(13) 0.0057(11)
O2 0.0665(17) 0.0529(16) 0.0431(13) 0.0135(12) 0.0276(12) 0.0078(13)
O3 0.0388(14) 0.0668(19) 0.0783(18) 0.0026(15) -0.0136(13) -0.0054(14)
O4 0.0864(19) 0.0296(14) 0.0469(14) -0.0109(11) 0.0137(13) -0.0144(13)
O5 0.0702(17) 0.0461(15) 0.0352(12) 0.0000(11) 0.0164(11) -0.0056(13)
O6 0.0328(14) 0.081(2) 0.0727(18) 0.0171(15) 0.0012(12) 0.0107(13)
Mo1 0.03137(14) 0.02487(13) 0.03044(13) 0.00133(11) 0.00592(10) 0.00002(12)
Mo2 0.03023(13) 0.02631(13) 0.02936(12) -0.00061(11) 0.00313(10) 0.00038(11)
Cl1 0.0866(8) 0.0883(9) 0.0558(6) -0.0155(6) 0.0049(5) 0.0244(7)
Cl2 0.0804(8) 0.0693(8) 0.0730(7) -0.0233(6) 0.0094(6) -0.0002(6)

loop_
_atom_type_symbol
_atom_type_description
_atom_type_scat_dispersion_real
_atom_type_scat_dispersion_imag
_atom_type_scat_source
C C 0.0033 0.0016 'International Tables Vol C Tables 4.2.6.8 and 6.1.1.4'
H H 0.0000 0.0000 'International Tables Vol C Tables 4.2.6.8 and 6.1.1.4'
N N 0.0061 0.0033 'International Tables Vol C Tables 4.2.6.8 and 6.1.1.4'
O O 0.0106 0.0060 'International Tables Vol C Tables 4.2.6.8 and 6.1.1.4'
Mo Mo -1.6832 0.6857 'International Tables Vol C Tables 4.2.6.8 and 6.1.1.4'
Cl Cl 0.1484 0.1585 'International Tables Vol C Tables 4.2.6.8 and 6.1.1.4'

loop_
_geom_angle_atom_site_label_1
_geom_angle_atom_site_label_2
_geom_angle_atom_site_label_3
_geom_angle
N1 C1 C11 115.1(3)
N1 C1 C2 123.3(3)
C11 C1 C2 121.5(3)
C1 C2 H2A 109.5
C1 C2 H2B 109.5
H2A C2 H2B 109.5
C1 C2 H2C 109.5
H2A C2 H2C 109.5
H2B C2 H2C 109.5
C8 C3 C4 121.6(3)
C8 C3 N1 121.4(3)
C4 C3 N1 117.0(3)
C5 C4 C3 118.1(3)
C5 C4 C9 120.4(3)
C3 C4 C9 121.5(3)
C6 C5 C4 120.6(4)
C6 C5 H5 119.7
C4 C5 H5 119.7
C5 C6 C7 120.4(3)
C5 C6 H6 119.8
C7 C6 H6 119.8
C6 C7 C8 121.0(3)
C6 C7 H7 119.5
C8 C7 H7 119.5
C3 C8 C7 118.3(3)
C3 C8 C10 121.9(3)
C7 C8 C10 119.9(3)
C4 C9 H9A 109.5
C4 C9 H9B 109.5
H9A C9 H9B 109.5
C4 C9 H9C 109.5
H9A C9 H9C 109.5
H9B C9 H9C 109.5
C8 C10 H10A 109.5
C8 C10 H10B 109.5
H10A C10 H10B 109.5
C8 C10 H10C 109.5
H10A C10 H10C 109.5
H10B C10 H10C 109.5
N2 C11 C1 114.7(3)
N2 C11 C12 123.6(3)
C1 C11 C12 121.7(3)
C11 C12 H12A 109.5
C11 C12 H12B 109.5
H12A C12 H12B 109.5
C11 C12 H12C 109.5
H12A C12 H12C 109.5
H12B C12 H12C 109.5
C14 C13 C18 121.7(3)
C14 C13 N2 120.5(3)
C18 C13 N2 117.7(3)
C15 C14 C13 117.8(3)
C15 C14 C19 120.1(3)
C13 C14 C19 122.2(3)
C16 C15 C14 121.5(3)
C16 C15 H15 119.3
C14 C15 H15 119.3
C15 C16 C17 120.0(3)
C15 C16 H16 120.0
C17 C16 H16 120.0
C18 C17 C16 121.1(3)
C18 C17 H17 119.5
C16 C17 H17 119.5
C17 C18 C13 117.9(3)
C17 C18 C20 121.0(3)
C13 C18 C20 121.1(3)
C14 C19 H19A 109.5
C14 C19 H19B 109.5
H19A C19 H19B 109.5
C14 C19 H19C 109.5
H19A C19 H19C 109.5
H19B C19 H19C 109.5
C18 C20 H20A 109.5
C18 C20 H20B 109.5
H20A C20 H20B 109.5
C18 C20 H20C 109.5
H20A C20 H20C 109.5
H20B C20 H20C 109.5
O1 C21 Mo1 170.8(3)
O2 C22 Mo1 175.7(3)
O3 C23 Mo1 177.9(3)
N3 C24 C34 114.9(3)
N3 C24 C25 124.4(3)
C34 C24 C25 120.5(3)
C24 C25 H25A 109.5
C24 C25 H25B 109.5
H25A C25 H25B 109.5
C24 C25 H25C 109.5
H25A C25 H25C 109.5
H25B C25 H25C 109.5
C31 C26 C27 121.7(3)
C31 C26 N3 121.0(3)
C27 C26 N3 117.4(3)
C28 C27 C26 118.0(3)
C28 C27 C32 120.8(3)
C26 C27 C32 121.2(3)
C29 C28 C27 121.3(3)
C29 C28 H28 119.4
C27 C28 H28 119.4
C28 C29 C30 120.3(3)
C28 C29 H29 119.8
C30 C29 H29 119.8
C29 C30 C31 120.9(3)
C29 C30 H30 119.6
C31 C30 H30 119.6
C30 C31 C26 117.8(3)
C30 C31 C33 121.2(3)
C26 C31 C33 120.9(3)
C27 C32 H32A 109.5
C27 C32 H32B 109.5
H32A C32 H32B 109.5
C27 C32 H32C 109.5
H32A C32 H32C 109.5
H32B C32 H32C 109.5
C31 C33 H33A 109.5
C31 C33 H33B 109.5
H33A C33 H33B 109.5
C31 C33 H33C 109.5
H33A C33 H33C 109.5
H33B C33 H33C 109.5
N4 C34 C24 115.5(3)
N4 C34 C35 125.0(3)
C24 C34 C35 119.2(3)
C34 C35 H35A 109.5
C34 C35 H35B 109.5
H35A C35 H35B 109.5
C34 C35 H35C 109.5
H35A C35 H35C 109.5
H35B C35 H35C 109.5
C37 C36 C41 121.8(3)
C37 C36 N4 120.5(3)
C41 C36 N4 117.7(3)
C36 C37 C38 118.3(3)
C36 C37 C42 121.5(3)
C38 C37 C42 120.2(3)
C39 C38 C37 120.5(4)
C39 C38 H38 119.7
C37 C38 H38 119.7
C40 C39 C38 120.5(3)
C40 C39 H39 119.7
C38 C39 H39 119.7
C39 C40 C41 121.1(4)
C39 C40 H40 119.5
C41 C40 H40 119.5
C40 C41 C36 117.8(3)
C40 C41 C43 120.4(3)
C36 C41 C43 121.8(3)
C37 C42 H42A 109.5
C37 C42 H42B 109.5
H42A C42 H42B 109.5
C37 C42 H42C 109.5
H42A C42 H42C 109.5
H42B C42 H42C 109.5
C41 C43 H43A 109.5
C41 C43 H43B 109.5
H43A C43 H43B 109.5
C41 C43 H43C 109.5
H43A C43 H43C 109.5
H43B C43 H43C 109.5
O4 C44 Mo2 174.5(3)
O5 C45 Mo2 176.7(3)
O6 C46 Mo2 177.9(3)
N5 C47 Mo1 175.1(3)
C107 N100 C101 111.9(8)
C107 N100 C103 106.9(8)
C101 N100 C103 111.2(8)
C107 N100 C105 111.2(9)
C101 N100 C105 105.1(7)
C103 N100 C105 110.7(7)
C102 C101 N100 115.8(11)
C102 C101 H10D 108.3
N100 C101 H10D 108.3
C102 C101 H10E 108.3
N100 C101 H10E 108.3
H10D C101 H10E 107.4
C104 C103 N100 115.4(7)
C104 C103 H10I 108.4
N100 C103 H10I 108.4
C104 C103 H10J 108.4
N100 C103 H10J 108.4
H10I C103 H10J 107.5
C106 C105 N100 114.8(7)
C106 C105 H10N 108.6
N100 C105 H10N 108.6
C106 C105 H10O 108.6
N100 C105 H10O 108.6
H10N C105 H10O 107.6
C108 C107 N100 116.8(10)
C108 C107 H10S 108.1
N100 C107 H10S 108.1
C108 C107 H10T 108.1
N100 C107 H10T 108.1
H10S C107 H10T 107.3
C109 N101 C115 112.1(7)
C109 N101 C111 110.1(6)
C115 N101 C111 105.5(6)
C109 N101 C113 106.8(6)
C115 N101 C113 111.9(6)
C111 N101 C113 110.5(7)
C110 C109 N101 116.1(8)
C110 C109 H10X 108.3
N101 C109 H10X 108.3
C110 C109 H10Y 108.3
N101 C109 H10Y 108.3
H10X C109 H10Y 107.4
C109 C110 H11A 109.5
C109 C110 H11B 109.5
H11A C110 H11B 109.5
C109 C110 H11C 109.5
H11A C110 H11C 109.5
H11B C110 H11C 109.5
C112 C111 N101 116.2(6)
C112 C111 H11D 108.2
N101 C111 H11D 108.2
C112 C111 H11E 108.2
N101 C111 H11E 108.2
H11D C111 H11E 107.4
C111 C112 H11F 109.5
C111 C112 H11G 109.5
H11F C112 H11G 109.5
C111 C112 H11H 109.5
H11F C112 H11H 109.5
H11G C112 H11H 109.5
C114 C113 N101 116.0(6)
C114 C113 H11I 108.3
N101 C113 H11I 108.3
C114 C113 H11J 108.3
N101 C113 H11J 108.3
H11I C113 H11J 107.4
C113 C114 H11K 109.5
C113 C114 H11L 109.5
H11K C114 H11L 109.5
C113 C114 H11M 109.5
H11K C114 H11M 109.5
H11L C114 H11M 109.5
C116 C115 N101 114.4(6)
C116 C115 H11N 108.7
N101 C115 H11N 108.7
C116 C115 H11O 108.7
N101 C115 H11O 108.7
H11N C115 H11O 107.6
C115 C116 H11P 109.5
C115 C116 H11Q 109.5
H11P C116 H11Q 109.5
C115 C116 H11R 109.5
H11P C116 H11R 109.5
H11Q C116 H11R 109.5
Cl1 C200 Cl2 112.1(2)
Cl1 C200 H20D 109.2
Cl2 C200 H20D 109.2
Cl1 C200 H20E 109.2
Cl2 C200 H20E 109.2
H20D C200 H20E 107.9
C1 N1 C3 118.4(2)
C1 N1 Mo1 117.83(19)
C3 N1 Mo1 123.62(19)
C11 N2 C13 119.3(2)
C11 N2 Mo1 118.58(19)
C13 N2 Mo1 121.91(18)
C24 N3 C26 118.5(2)
C24 N3 Mo2 118.3(2)
C26 N3 Mo2 123.07(17)
C34 N4 C36 119.3(2)
C34 N4 Mo2 117.9(2)
C36 N4 Mo2 122.71(18)
C47 N5 Mo2 174.7(2)
C21 Mo1 C23 81.51(13)
C21 Mo1 C22 81.46(13)
C23 Mo1 C22 94.76(13)
C21 Mo1 N2 102.12(11)
C23 Mo1 N2 170.52(11)
C22 Mo1 N2 94.43(11)
C21 Mo1 N1 102.06(11)
C23 Mo1 N1 98.49(11)
C22 Mo1 N1 166.65(11)
N2 Mo1 N1 72.26(9)
C21 Mo1 C47 164.56(11)
C23 Mo1 C47 86.76(12)
C22 Mo1 C47 89.58(12)
N2 Mo1 C47 91.04(10)
N1 Mo1 C47 89.53(10)
C46 Mo2 C44 85.97(14)
C46 Mo2 C45 91.78(13)
C44 Mo2 C45 83.18(13)
C46 Mo2 N3 96.79(11)
C44 Mo2 N3 98.90(11)
C45 Mo2 N3 171.29(11)
C46 Mo2 N4 168.00(11)
C44 Mo2 N4 99.55(11)
C45 Mo2 N4 99.41(11)
N3 Mo2 N4 71.92(9)
C46 Mo2 N5 86.85(12)
C44 Mo2 N5 170.46(11)
C45 Mo2 N5 90.77(11)
N3 Mo2 N5 88.18(9)
N4 Mo2 N5 88.69(9)

loop_
_geom_bond_atom_site_label_1
_geom_bond_atom_site_label_2
_geom_bond_distance
C1 N1 1.322(4)
C1 C11 1.444(4)
C1 C2 1.508(4)
C2 H2A 0.9800
C2 H2B 0.9800
C2 H2C 0.9800
C3 C8 1.388(4)
C3 C4 1.409(5)
C3 N1 1.442(4)
C4 C5 1.400(5)
C4 C9 1.509(5)
C5 C6 1.374(5)
C5 H5 0.9500
C6 C7 1.384(5)
C6 H6 0.9500
C7 C8 1.395(4)
C7 H7 0.9500
C8 C10 1.508(4)
C9 H9A 0.9800
C9 H9B 0.9800
C9 H9C 0.9800
C10 H10A 0.9800
C10 H10B 0.9800
C10 H10C 0.9800
C11 N2 1.320(4)
C11 C12 1.499(4)
C12 H12A 0.9800
C12 H12B 0.9800
C12 H12C 0.9800
C13 C14 1.400(4)
C13 C18 1.411(4)
C13 N2 1.444(3)
C14 C15 1.399(4)
C14 C19 1.495(5)
C15 C16 1.370(5)
C15 H15 0.9500
C16 C17 1.393(5)
C16 H16 0.9500
C17 C18 1.388(4)
C17 H17 0.9500
C18 C20 1.504(5)
C19 H19A 0.9800
C19 H19B 0.9800
C19 H19C 0.9800
C20 H20A 0.9800
C20 H20B 0.9800
C20 H20C 0.9800
C21 O1 1.173(4)
C21 Mo1 1.974(4)
C22 O2 1.162(4)
C22 Mo1 1.980(3)
C23 O3 1.162(4)
C23 Mo1 1.977(3)
C24 N3 1.309(4)
C24 C34 1.459(4)
C24 C25 1.492(4)
C25 H25A 0.9800
C25 H25B 0.9800
C25 H25C 0.9800
C26 C31 1.401(4)
C26 C27 1.405(4)
C26 N3 1.440(4)
C27 C28 1.390(5)
C27 C32 1.514(5)
C28 C29 1.368(5)
C28 H28 0.9500
C29 C30 1.389(5)
C29 H29 0.9500
C30 C31 1.394(4)
C30 H30 0.9500
C31 C33 1.504(4)
C32 H32A 0.9800
C32 H32B 0.9800
C32 H32C 0.9800
C33 H33A 0.9800
C33 H33B 0.9800
C33 H33C 0.9800
C34 N4 1.311(4)
C34 C35 1.497(4)
C35 H35A 0.9800
C35 H35B 0.9800
C35 H35C 0.9800
C36 C37 1.391(4)
C36 C41 1.404(4)
C36 N4 1.441(4)
C37 C38 1.399(4)
C37 C42 1.494(5)
C38 C39 1.382(5)
C38 H38 0.9500
C39 C40 1.372(6)
C39 H39 0.9500
C40 C41 1.396(5)
C40 H40 0.9500
C41 C43 1.509(5)
C42 H42A 0.9800
C42 H42B 0.9800
C42 H42C 0.9800
C43 H43A 0.9800
C43 H43B 0.9800
C43 H43C 0.9800
C44 O4 1.172(4)
C44 Mo2 1.958(4)
C45 O5 1.165(4)
C45 Mo2 1.976(3)
C46 O6 1.173(4)
C46 Mo2 1.956(4)
C47 N5 1.144(4)
C47 Mo1 2.188(3)
N100 C107 1.517(10)
N100 C101 1.518(11)
N100 C103 1.520(10)
N100 C105 1.528(10)
C101 C102 1.508(14)
C101 H10D 0.9900
C101 H10E 0.9900
C102 H10F 0.9800
C102 H10G 0.9800
C102 H10H 0.9800
C103 C104 1.513(10)
C103 H10I 0.9900
C103 H10J 0.9900
C104 H10K 0.9800
C104 H10L 0.9800
C104 H10M 0.9800
C105 C106 1.517(10)
C105 H10N 0.9900
C105 H10O 0.9900
C106 H10P 0.9800
C106 H10Q 0.9800
C106 H10R 0.9800
C107 C108 1.506(11)
C107 H10S 0.9900
C107 H10T 0.9900
C108 H10U 0.9800
C108 H10V 0.9800
C108 H10W 0.9800
N101 C109 1.512(9)
N101 C115 1.522(8)
N101 C111 1.523(8)
N101 C113 1.530(9)
C109 C110 1.507(13)
C109 H10X 0.9900
C109 H10Y 0.9900
C110 H11A 0.9800
C110 H11B 0.9800
C110 H11C 0.9800
C111 C112 1.511(8)
C111 H11D 0.9900
C111 H11E 0.9900
C112 H11F 0.9800
C112 H11G 0.9800
C112 H11H 0.9800
C113 C114 1.513(9)
C113 H11I 0.9900
C113 H11J 0.9900
C114 H11K 0.9800
C114 H11L 0.9800
C114 H11M 0.9800
C115 C116 1.506(8)
C115 H11N 0.9900
C115 H11O 0.9900
C116 H11P 0.9800
C116 H11Q 0.9800
C116 H11R 0.9800
C200 Cl1 1.747(4)
C200 Cl2 1.772(4)
C200 H20D 0.9900
C200 H20E 0.9900
N1 Mo1 2.173(2)
N2 Mo1 2.160(2)
N3 Mo2 2.190(2)
N4 Mo2 2.197(2)
N5 Mo2 2.208(3)

loop_
_geom_torsion_atom_site_label_1
_geom_torsion_atom_site_label_2
_geom_torsion_atom_site_label_3
_geom_torsion_atom_site_label_4
_geom_torsion
C8 C3 C4 C5 1.2(5)
N1 C3 C4 C5 -178.1(3)
C8 C3 C4 C9 -178.2(3)
N1 C3 C4 C9 2.5(5)
C3 C4 C5 C6 -0.5(6)
C9 C4 C5 C6 178.9(4)
C4 C5 C6 C7 -0.8(7)
C5 C6 C7 C8 1.4(7)
C4 C3 C8 C7 -0.7(5)
N1 C3 C8 C7 178.7(3)
C4 C3 C8 C10 178.9(3)
N1 C3 C8 C10 -1.8(5)
C6 C7 C8 C3 -0.7(6)
C6 C7 C8 C10 179.8(4)
N1 C1 C11 N2 -0.4(4)
C2 C1 C11 N2 175.3(3)
N1 C1 C11 C12 -176.6(3)
C2 C1 C11 C12 -0.9(5)
C18 C13 C14 C15 2.5(5)
N2 C13 C14 C15 -173.8(3)
C18 C13 C14 C19 -177.4(3)
N2 C13 C14 C19 6.3(5)
C13 C14 C15 C16 -2.2(5)
C19 C14 C15 C16 177.7(3)
C14 C15 C16 C17 -0.2(5)
C15 C16 C17 C18 2.6(5)
C16 C17 C18 C13 -2.3(5)
C16 C17 C18 C20 176.0(3)
C14 C13 C18 C17 -0.3(5)
N2 C13 C18 C17 176.1(3)
C14 C13 C18 C20 -178.6(3)
N2 C13 C18 C20 -2.3(4)
C31 C26 C27 C28 1.4(4)
N3 C26 C27 C28 -178.4(3)
C31 C26 C27 C32 -178.7(3)
N3 C26 C27 C32 1.6(4)
C26 C27 C28 C29 -0.1(5)
C32 C27 C28 C29 180.0(3)
C27 C28 C29 C30 -1.2(5)
C28 C29 C30 C31 1.3(5)
C29 C30 C31 C26 -0.1(4)
C29 C30 C31 C33 -178.1(3)
C27 C26 C31 C30 -1.3(4)
N3 C26 C31 C30 178.4(3)
C27 C26 C31 C33 176.8(3)
N3 C26 C31 C33 -3.5(4)
N3 C24 C34 N4 2.5(4)
C25 C24 C34 N4 177.8(3)
N3 C24 C34 C35 -171.4(3)
C25 C24 C34 C35 3.9(5)
C41 C36 C37 C38 0.8(4)
N4 C36 C37 C38 -177.4(3)
C41 C36 C37 C42 -178.0(3)
N4 C36 C37 C42 3.9(4)
C36 C37 C38 C39 -0.1(4)
C42 C37 C38 C39 178.6(3)
C37 C38 C39 C40 -0.5(5)
C38 C39 C40 C41 0.6(5)
C39 C40 C41 C36 0.0(5)
C39 C40 C41 C43 -178.6(3)
C37 C36 C41 C40 -0.7(5)
N4 C36 C41 C40 177.5(3)
C37 C36 C41 C43 177.9(3)
N4 C36 C41 C43 -3.9(5)
C107 N100 C101 C102 -60.5(12)
C103 N100 C101 C102 58.9(12)
C105 N100 C101 C102 178.7(10)
C107 N100 C103 C104 -178.0(10)
C101 N100 C103 C104 59.6(12)
C105 N100 C103 C104 -56.8(13)
C107 N100 C105 C106 58.2(11)
C101 N100 C105 C106 179.5(8)
C103 N100 C105 C106 -60.4(11)
C101 N100 C107 C108 -62.0(12)
C103 N100 C107 C108 176.0(9)
C105 N100 C107 C108 55.1(12)
C115 N101 C109 C110 56.4(10)
C111 N101 C109 C110 -60.6(10)
C113 N101 C109 C110 179.3(9)
C109 N101 C111 C112 -48.7(8)
C115 N101 C111 C112 -169.8(6)
C113 N101 C111 C112 69.0(8)
C109 N101 C113 C114 -171.5(7)
C115 N101 C113 C114 -48.5(11)
C111 N101 C113 C114 68.8(9)
C109 N101 C115 C116 61.2(9)
C111 N101 C115 C116 -179.0(7)
C113 N101 C115 C116 -58.7(10)
C11 C1 N1 C3 167.1(3)
C2 C1 N1 C3 -8.6(4)
C11 C1 N1 Mo1 -9.1(4)
C2 C1 N1 Mo1 175.3(2)
C8 C3 N1 C1 99.5(4)
C4 C3 N1 C1 -81.2(4)
C8 C3 N1 Mo1 -84.6(3)
C4 C3 N1 Mo1 94.7(3)
C1 C11 N2 C13 -165.5(3)
C12 C11 N2 C13 10.6(5)
C1 C11 N2 Mo1 9.9(4)
C12 C11 N2 Mo1 -174.0(2)
C14 C13 N2 C11 -104.7(3)
C18 C13 N2 C11 79.0(4)
C14 C13 N2 Mo1 80.2(3)
C18 C13 N2 Mo1 -96.2(3)
C34 C24 N3 C26 164.3(3)
C25 C24 N3 C26 -10.8(5)
C34 C24 N3 Mo2 -11.0(3)
C25 C24 N3 Mo2 173.9(2)
C31 C26 N3 C24 101.5(3)
C27 C26 N3 C24 -78.7(3)
C31 C26 N3 Mo2 -83.4(3)
C27 C26 N3 Mo2 96.3(3)
C24 C34 N4 C36 -169.1(3)
C35 C34 N4 C36 4.4(5)
C24 C34 N4 Mo2 7.1(3)
C35 C34 N4 Mo2 -179.4(2)
C37 C36 N4 C34 -101.9(3)
C41 C36 N4 C34 79.9(4)
C37 C36 N4 Mo2 82.2(3)
C41 C36 N4 Mo2 -96.0(3)
C11 N2 Mo1 C21 -109.8(2)
C13 N2 Mo1 C21 65.4(2)
C11 N2 Mo1 C22 168.0(2)
C13 N2 Mo1 C22 -16.8(2)
C11 N2 Mo1 N1 -10.8(2)
C13 N2 Mo1 N1 164.4(2)
C11 N2 Mo1 C47 78.3(2)
C13 N2 Mo1 C47 -106.4(2)
C1 N1 Mo1 C21 109.5(2)
C3 N1 Mo1 C21 -66.4(2)
C1 N1 Mo1 C23 -167.4(2)
C3 N1 Mo1 C23 16.7(2)
C1 N1 Mo1 C22 5.5(6)
C3 N1 Mo1 C22 -170.5(5)
C1 N1 Mo1 N2 10.5(2)
C3 N1 Mo1 N2 -165.4(2)
C1 N1 Mo1 C47 -80.8(2)
C3 N1 Mo1 C47 103.3(2)
C24 N3 Mo2 C46 -165.0(2)
C26 N3 Mo2 C46 20.0(2)
C24 N3 Mo2 C44 108.1(2)
C26 N3 Mo2 C44 -67.0(2)
C24 N3 Mo2 N4 10.8(2)
C26 N3 Mo2 N4 -164.2(2)
C24 N3 Mo2 N5 -78.4(2)
C26 N3 Mo2 N5 106.6(2)
C34 N4 Mo2 C46 11.0(7)
C36 N4 Mo2 C46 -172.9(5)
C34 N4 Mo2 C44 -105.6(2)
C36 N4 Mo2 C44 70.4(2)
C34 N4 Mo2 C45 169.8(2)
C36 N4 Mo2 C45 -14.2(2)
C34 N4 Mo2 N3 -9.3(2)
C36 N4 Mo2 N3 166.7(2)
C34 N4 Mo2 N5 79.2(2)
C36 N4 Mo2 N5 -104.8(2)
